data_7157148
loop_
_publ_author_name
'Luo, Shao-Xiong'
'Liu, Yanzhou'
'Lambrecht, Michael J.'
'Ortwine, Daniel F.'
'DiPasquale, Antonio G.'
'Liang, Jun'
'Wang, Xiaojing'
'Zbieg, Jason R.'
'Li, Jun'

_publ_section_title
;
 cis-Selective synthesis of 1,3-disubstituted tetrahydro-\b-carbolines
 from N-sulfonyl N,S-acetals.
;
_journal_issue 43
_journal_name_full 'Organic &amp; biomolecular chemistry'
_journal_page_first 9510
_journal_paper_doi 10.1039/c9ob01796h
_journal_volume 17
_journal_year 2019
_chemical_absolute_configuration ad
_chemical_formula_sum 'C23 H26 N2 O3 S'
_chemical_formula_weight 410.52
_chemical_name_systematic 14
_space_group.centring_type primitive

_space_group_crystal_system orthorhombic
_space_group_IT_number 19
_space_group_name_Hall 'P 2ac 2ab'
_space_group_name_H-M_alt 'P 21 21 21'
_symmetry_space_group_name_Hall 'P 2ac 2ab'
_symmetry_space_group_name_H-M 'P 21 21 21'
_atom_sites_solution_hydrogens geom
_atom_sites_solution_primary iterative
_atom_sites_solution_secondary difmap
_audit_creation_method SHELXL-2014/7
_audit_update_record
;
2019-03-04 deposited with the CCDC.    2019-10-09 downloaded from the CCDC.
;
_cell_angle_alpha 90
_cell_angle_beta 90
_cell_angle_gamma 90
_cell_formula_units_Z 4
_cell_length_a 9.2149(3)
_cell_length_b 11.3488(4)
_cell_length_c 19.7251(7)
_cell_measurement_reflns_used 9888
_cell_measurement_temperature 100(2)
_cell_measurement_theta_max 25.33
_cell_measurement_theta_min 2.74
_cell_volume 2062.81(12)
_computing_cell_refinement 'Bruker SAINT'
_computing_data_collection 'Bruker APEX2'
_computing_data_reduction 'Bruker SAINT'
_computing_molecular_graphics ORTEP-32
_computing_publication_material WinGX
_computing_structure_refinement SHELXL-2014
_computing_structure_solution SHELXT-2014
_diffrn_ambient_temperature 100(2)
_diffrn_detector_area_resol_mean 8.366
_diffrn_measured_fraction_theta_full 1.000
_diffrn_measured_fraction_theta_max 1.000
_diffrn_measurement_device_type 'Bruker APEX-I CCD'
_diffrn_measurement_method '\f and \w scans'
_diffrn_radiation_type MoK\a
_diffrn_radiation_wavelength 0.71073
_diffrn_reflns_av_R_equivalents 0.0450
_diffrn_reflns_av_unetI/netI 0.0227
_diffrn_reflns_Laue_measured_fraction_full 1.000
_diffrn_reflns_Laue_measured_fraction_max 1.000
_diffrn_reflns_limit_h_max 10
_diffrn_reflns_limit_h_min -11
_diffrn_reflns_limit_k_max 13
_diffrn_reflns_limit_k_min -13
_diffrn_reflns_limit_l_max 23
_diffrn_reflns_limit_l_min -23
_diffrn_reflns_number 42376
_diffrn_reflns_point_group_measured_fraction_full 1.000
_diffrn_reflns_point_group_measured_fraction_max 1.000
_diffrn_reflns_theta_full 25.000
_diffrn_reflns_theta_max 25.367
_diffrn_reflns_theta_min 2.065
_diffrn_source 'fine focus sealed tube'
_exptl_absorpt_coefficient_mu 0.184
_exptl_absorpt_correction_T_max 0.928
_exptl_absorpt_correction_T_min 0.842
_exptl_absorpt_correction_type multi-scan
_exptl_absorpt_process_details SADABS
_exptl_crystal_colour yellow
_exptl_crystal_density_diffrn 1.322
_exptl_crystal_description plate
_exptl_crystal_F_000 872
_exptl_crystal_size_max 0.080
_exptl_crystal_size_mid 0.080
_exptl_crystal_size_min 0.040
_refine_diff_density_max 0.377
_refine_diff_density_min -0.230
_refine_diff_density_rms 0.048
_refine_ls_abs_structure_details
; 
 Flack x determined using 1494 quotients [(I+)-(I-)]/[(I+)+(I-)] 
 (Parsons, Flack and Wagner, Acta Cryst. B69 (2013) 249-259). 
;
_refine_ls_abs_structure_Flack -0.03(3)
_refine_ls_extinction_method none
_refine_ls_goodness_of_fit_ref 1.063
_refine_ls_hydrogen_treatment constr
_refine_ls_matrix_type full
_refine_ls_number_parameters 265
_refine_ls_number_reflns 3784
_refine_ls_number_restraints 0
_refine_ls_restrained_S_all 1.063
_refine_ls_R_factor_all 0.0364
_refine_ls_R_factor_gt 0.0342
_refine_ls_shift/su_max 0.000
_refine_ls_shift/su_mean 0.000
_refine_ls_structure_factor_coef Fsqd
_refine_ls_weighting_details 'w=1/[\s^2^(Fo^2^)+(0.0474P)^2^+0.6579P] where P=(Fo^2^+2Fc^2^)/3'
_refine_ls_weighting_scheme calc
_refine_ls_wR_factor_gt 0.0826
_refine_ls_wR_factor_ref 0.0843
_reflns_Friedel_coverage 0.743
_reflns_Friedel_fraction_full 1.000
_reflns_Friedel_fraction_max 1.000
_reflns_number_gt 3597
_reflns_number_total 3784
_reflns_threshold_expression 'I > 2\s(I)'
_cod_data_source_file c9ob01796h2.cif
_cod_data_source_block 14
_cod_depositor_comments 'Adding full bibliography for 7157147--7157148.cif.'
_cod_database_code 7157148
_shelx_shelxl_version_number 2014/7
_shelx_space_group_comment
; 
The symmetry employed for this shelxl refinement is uniquely defined 
by the following loop, which should always be used as a source of 
symmetry information in preference to the above space-group names. 
They are only intended as comments. 
;
_shelx_estimated_absorpt_t_min 0.985
_shelx_estimated_absorpt_t_max 0.993

loop_
_space_group_symop_operation_xyz
'x, y, z'
'-x+1/2, -y, z+1/2'
'-x, y+1/2, -z+1/2'
'x+1/2, -y+1/2, -z'

loop_
_atom_site_label
_atom_site_type_symbol
_atom_site_fract_x
_atom_site_fract_y
_atom_site_fract_z
_atom_site_U_iso_or_equiv
_atom_site_adp_type
_atom_site_occupancy
_atom_site_site_symmetry_order
_atom_site_calc_flag
_atom_site_refinement_flags_posn
_atom_site_refinement_flags_adp
C1 C 0.3143(3) 0.3338(2) 0.75610(13) 0.0172(5) Uani 1 1 d . .
H1 H 0.3812 0.2655 0.7630 0.021 Uiso 1 1 calc R U
C2 C 0.2466(3) 0.3234(2) 0.68750(13) 0.0174(5) Uani 1 1 d . .
C3 C 0.1188(3) 0.2453(2) 0.60199(12) 0.0196(6) Uani 1 1 d . .
C4 C 0.0376(3) 0.1729(2) 0.55953(13) 0.0255(6) Uani 1 1 d . .
H4 H 0.0221 0.0922 0.5700 0.031 Uiso 1 1 calc R U
C5 C -0.0199(3) 0.2232(3) 0.50123(14) 0.0281(6) Uani 1 1 d . .
H5 H -0.0769 0.1762 0.4716 0.034 Uiso 1 1 calc R U
C6 C 0.0043(3) 0.3412(3) 0.48522(14) 0.0296(7) Uani 1 1 d . .
H6 H -0.0342 0.3727 0.4444 0.036 Uiso 1 1 calc R U
C7 C 0.0840(3) 0.4134(2) 0.52821(13) 0.0247(6) Uani 1 1 d . .
H7 H 0.0993 0.4940 0.5173 0.030 Uiso 1 1 calc R U
C8 C 0.1413(3) 0.3657(2) 0.58777(13) 0.0195(5) Uani 1 1 d . .
C9 C 0.2227(3) 0.4139(2) 0.64375(12) 0.0189(5) Uani 1 1 d . .
C10 C 0.2770(3) 0.5370(2) 0.65530(14) 0.0240(6) Uani 1 1 d . .
H10A H 0.1977 0.5936 0.6462 0.029 Uiso 1 1 calc R U
H10B H 0.3569 0.5538 0.6232 0.029 Uiso 1 1 calc R U
C11 C 0.3321(3) 0.5541(2) 0.72849(13) 0.0209(6) Uani 1 1 d . .
H11 H 0.4087 0.6164 0.7268 0.025 Uiso 1 1 calc R U
C12 C 0.2137(3) 0.5988(2) 0.77591(15) 0.0281(6) Uani 1 1 d . .
H12A H 0.1262 0.5508 0.7702 0.042 Uiso 1 1 calc R U
H12B H 0.1916 0.6812 0.7651 0.042 Uiso 1 1 calc R U
H12C H 0.2474 0.5932 0.8229 0.042 Uiso 1 1 calc R U
C13 C 0.6144(3) 0.4016(2) 0.66065(13) 0.0240(6) Uani 1 1 d . .
H13 H 0.5602 0.3340 0.6402 0.029 Uiso 1 1 calc R U
C14 C 0.7686(3) 0.4177(3) 0.63697(14) 0.0317(7) Uani 1 1 d . .
H14A H 0.8402 0.4479 0.6701 0.038 Uiso 1 1 calc R U
H14B H 0.8075 0.3601 0.6040 0.038 Uiso 1 1 calc R U
C15 C 0.6531(4) 0.5001(3) 0.61318(16) 0.0329(7) Uani 1 1 d . .
H15A H 0.6209 0.4935 0.5655 0.040 Uiso 1 1 calc R U
H15B H 0.6535 0.5813 0.6316 0.040 Uiso 1 1 calc R U
C16 C 0.2024(3) 0.3341(2) 0.81287(12) 0.0184(6) Uani 1 1 d . .
C17 C 0.0551(3) 0.3335(2) 0.79812(13) 0.0207(6) Uani 1 1 d . .
H17 H 0.0261 0.3269 0.7521 0.025 Uiso 1 1 calc R U
C18 C -0.0518(3) 0.3422(2) 0.84741(13) 0.0225(6) Uani 1 1 d . .
H18 H -0.1517 0.3423 0.8355 0.027 Uiso 1 1 calc R U
C19 C -0.0088(3) 0.3507(2) 0.91444(13) 0.0210(6) Uani 1 1 d . .
C20 C 0.1374(3) 0.3475(2) 0.93143(13) 0.0218(6) Uani 1 1 d . .
H20 H 0.1649 0.3518 0.9778 0.026 Uiso 1 1 calc R U
C21 C 0.2443(3) 0.3381(2) 0.88219(13) 0.0199(6) Uani 1 1 d . .
C22 C 0.4004(3) 0.3360(2) 0.90369(13) 0.0225(6) Uani 1 1 d . .
H22A H 0.4435 0.4139 0.8965 0.034 Uiso 1 1 calc R U
H22B H 0.4532 0.2774 0.8768 0.034 Uiso 1 1 calc R U
H22C H 0.4066 0.3152 0.9518 0.034 Uiso 1 1 calc R U
C23 C -0.2528(3) 0.3793(3) 0.95107(15) 0.0283(7) Uani 1 1 d . .
H23A H -0.2641 0.4493 0.9224 0.042 Uiso 1 1 calc R U
H23B H -0.3097 0.3892 0.9927 0.042 Uiso 1 1 calc R U
H23C H -0.2873 0.3097 0.9265 0.042 Uiso 1 1 calc R U
N1 N 0.4023(2) 0.44499(17) 0.75651(10) 0.0170(4) Uani 1 1 d . .
N2 N 0.1848(2) 0.22074(18) 0.66306(10) 0.0193(5) Uani 1 1 d . .
H2 H 0.1873 0.1515 0.6831 0.023 Uiso 1 1 calc R U
O1 O 0.6215(2) 0.32993(16) 0.78399(9) 0.0224(4) Uani 1 1 d . .
O2 O 0.6424(2) 0.54305(16) 0.76278(10) 0.0257(4) Uani 1 1 d . .
O3 O -0.1033(2) 0.36434(18) 0.96804(9) 0.0272(5) Uani 1 1 d . .
S1 S 0.57727(7) 0.43160(5) 0.74600(3) 0.01760(16) Uani 1 1 d . .

loop_
_atom_site_aniso_label
_atom_site_aniso_U_11
_atom_site_aniso_U_22
_atom_site_aniso_U_33
_atom_site_aniso_U_23
_atom_site_aniso_U_13
_atom_site_aniso_U_12
C1 0.0167(12) 0.0140(11) 0.0210(12) -0.0001(10) -0.0042(11) -0.0011(9)
C2 0.0140(13) 0.0171(13) 0.0212(13) -0.0018(10) -0.0001(10) 0.0001(10)
C3 0.0162(14) 0.0231(13) 0.0195(12) -0.0011(10) 0.0007(10) 0.0025(11)
C4 0.0275(16) 0.0237(15) 0.0253(13) -0.0041(11) -0.0015(11) 0.0014(12)
C5 0.0233(15) 0.0389(17) 0.0221(13) -0.0101(12) -0.0042(11) 0.0034(12)
C6 0.0246(16) 0.0421(17) 0.0220(13) 0.0034(12) -0.0038(12) 0.0076(13)
C7 0.0234(15) 0.0281(15) 0.0227(12) 0.0051(11) 0.0006(11) 0.0033(12)
C8 0.0145(13) 0.0236(14) 0.0205(12) 0.0009(10) 0.0032(10) 0.0018(11)
C9 0.0138(13) 0.0211(13) 0.0218(12) 0.0011(11) 0.0016(10) 0.0011(10)
C10 0.0224(15) 0.0189(13) 0.0306(14) 0.0045(11) -0.0049(12) -0.0009(11)
C11 0.0182(13) 0.0136(12) 0.0310(13) 0.0021(10) -0.0016(10) 0.0005(10)
C12 0.0254(15) 0.0192(13) 0.0398(15) -0.0008(11) 0.0046(13) 0.0029(11)
C13 0.0243(15) 0.0247(14) 0.0230(13) -0.0014(11) 0.0006(11) 0.0013(11)
C14 0.0256(16) 0.0408(18) 0.0286(14) 0.0031(13) 0.0068(12) 0.0037(14)
C15 0.0330(18) 0.0374(17) 0.0284(14) 0.0074(13) 0.0047(13) -0.0021(14)
C16 0.0190(14) 0.0148(13) 0.0213(12) 0.0011(10) -0.0021(11) -0.0007(10)
C17 0.0213(14) 0.0214(13) 0.0193(12) 0.0010(10) -0.0030(11) -0.0027(11)
C18 0.0174(14) 0.0213(13) 0.0287(13) 0.0011(11) -0.0007(11) -0.0012(11)
C19 0.0216(15) 0.0179(12) 0.0234(13) 0.0002(11) 0.0041(11) -0.0017(11)
C20 0.0253(15) 0.0213(13) 0.0187(12) -0.0006(10) -0.0037(11) -0.0012(12)
C21 0.0211(14) 0.0168(13) 0.0219(13) -0.0003(10) -0.0027(11) -0.0002(10)
C22 0.0197(15) 0.0273(14) 0.0205(12) -0.0005(10) -0.0014(10) 0.0001(11)
C23 0.0185(15) 0.0377(17) 0.0288(14) -0.0014(12) 0.0030(11) -0.0003(12)
N1 0.0148(11) 0.0144(10) 0.0219(10) 0.0000(9) -0.0023(9) -0.0011(8)
N2 0.0230(12) 0.0146(11) 0.0202(10) 0.0004(8) -0.0042(9) -0.0003(9)
O1 0.0182(10) 0.0231(10) 0.0258(9) 0.0010(8) -0.0039(8) 0.0022(8)
O2 0.0183(10) 0.0230(9) 0.0358(11) -0.0061(8) -0.0036(8) -0.0017(8)
O3 0.0213(11) 0.0374(11) 0.0230(9) 0.0004(8) 0.0015(8) 0.0016(9)
S1 0.0149(3) 0.0174(3) 0.0206(3) -0.0017(3) -0.0011(3) -0.0003(2)

loop_
_atom_type_symbol
_atom_type_description
_atom_type_scat_dispersion_real
_atom_type_scat_dispersion_imag
_atom_type_scat_source
C C 0.0033 0.0016 'International Tables Vol C Tables 4.2.6.8 and 6.1.1.4'
H H 0.0000 0.0000 'International Tables Vol C Tables 4.2.6.8 and 6.1.1.4'
N N 0.0061 0.0033 'International Tables Vol C Tables 4.2.6.8 and 6.1.1.4'
O O 0.0106 0.0060 'International Tables Vol C Tables 4.2.6.8 and 6.1.1.4'
S S 0.1246 0.1234 'International Tables Vol C Tables 4.2.6.8 and 6.1.1.4'

loop_
_geom_angle_atom_site_label_1
_geom_angle_atom_site_label_2
_geom_angle_atom_site_label_3
_geom_angle
C2 C1 N1 107.3(2)
C2 C1 C16 112.5(2)
N1 C1 C16 111.1(2)
C2 C1 H1 108.6
N1 C1 H1 108.6
C16 C1 H1 108.6
C9 C2 N2 110.4(2)
C9 C2 C1 125.7(2)
N2 C2 C1 123.6(2)
N2 C3 C4 130.1(2)
N2 C3 C8 107.8(2)
C4 C3 C8 122.1(2)
C5 C4 C3 117.5(3)
C5 C4 H4 121.3
C3 C4 H4 121.3
C4 C5 C6 121.4(3)
C4 C5 H5 119.3
C6 C5 H5 119.3
C7 C6 C5 120.9(3)
C7 C6 H6 119.6
C5 C6 H6 119.6
C6 C7 C8 119.0(3)
C6 C7 H7 120.5
C8 C7 H7 120.5
C7 C8 C3 119.2(3)
C7 C8 C9 133.9(3)
C3 C8 C9 106.9(2)
C2 C9 C8 106.5(2)
C2 C9 C10 123.5(2)
C8 C9 C10 129.9(2)
C9 C10 C11 111.7(2)
C9 C10 H10A 109.3
C11 C10 H10A 109.3
C9 C10 H10B 109.3
C11 C10 H10B 109.3
H10A C10 H10B 107.9
N1 C11 C12 110.9(2)
N1 C11 C10 112.4(2)
C12 C11 C10 112.4(2)
N1 C11 H11 106.9
C12 C11 H11 106.9
C10 C11 H11 106.9
C11 C12 H12A 109.5
C11 C12 H12B 109.5
H12A C12 H12B 109.5
C11 C12 H12C 109.5
H12A C12 H12C 109.5
H12B C12 H12C 109.5
C15 C13 C14 59.49(19)
C15 C13 S1 120.1(2)
C14 C13 S1 117.3(2)
C15 C13 H13 116.0
C14 C13 H13 116.0
S1 C13 H13 116.0
C15 C14 C13 60.07(19)
C15 C14 H14A 117.8
C13 C14 H14A 117.8
C15 C14 H14B 117.8
C13 C14 H14B 117.8
H14A C14 H14B 114.9
C14 C15 C13 60.44(19)
C14 C15 H15A 117.7
C13 C15 H15A 117.7
C14 C15 H15B 117.7
C13 C15 H15B 117.7
H15A C15 H15B 114.8
C17 C16 C21 117.9(2)
C17 C16 C1 120.5(2)
C21 C16 C1 121.6(2)
C18 C17 C16 123.2(2)
C18 C17 H17 118.4
C16 C17 H17 118.4
C19 C18 C17 118.1(3)
C19 C18 H18 120.9
C17 C18 H18 120.9
O3 C19 C18 124.1(2)
O3 C19 C20 115.5(2)
C18 C19 C20 120.4(2)
C21 C20 C19 121.5(2)
C21 C20 H20 119.3
C19 C20 H20 119.3
C20 C21 C16 118.9(2)
C20 C21 C22 119.0(2)
C16 C21 C22 122.1(2)
C21 C22 H22A 109.5
C21 C22 H22B 109.5
H22A C22 H22B 109.5
C21 C22 H22C 109.5
H22A C22 H22C 109.5
H22B C22 H22C 109.5
O3 C23 H23A 109.5
O3 C23 H23B 109.5
H23A C23 H23B 109.5
O3 C23 H23C 109.5
H23A C23 H23C 109.5
H23B C23 H23C 109.5
C1 N1 C11 117.32(19)
C1 N1 S1 117.04(15)
C11 N1 S1 117.07(16)
C3 N2 C2 108.4(2)
C3 N2 H2 125.8
C2 N2 H2 125.8
C19 O3 C23 116.3(2)
O1 S1 O2 117.94(11)
O1 S1 N1 106.79(11)
O2 S1 N1 107.51(11)
O1 S1 C13 106.88(12)
O2 S1 C13 108.08(13)
N1 S1 C13 109.46(12)

loop_
_geom_bond_atom_site_label_1
_geom_bond_atom_site_label_2
_geom_bond_distance
C1 C2 1.495(3)
C1 N1 1.499(3)
C1 C16 1.522(4)
C1 H1 1.0000
C2 C9 1.359(4)
C2 N2 1.384(3)
C3 N2 1.378(3)
C3 C4 1.391(4)
C3 C8 1.411(4)
C4 C5 1.389(4)
C4 H4 0.9500
C5 C6 1.394(4)
C5 H5 0.9500
C6 C7 1.389(4)
C6 H6 0.9500
C7 C8 1.397(4)
C7 H7 0.9500
C8 C9 1.442(4)
C9 C10 1.501(4)
C10 C11 1.543(4)
C10 H10A 0.9900
C10 H10B 0.9900
C11 N1 1.503(3)
C11 C12 1.523(4)
C11 H11 1.0000
C12 H12A 0.9800
C12 H12B 0.9800
C12 H12C 0.9800
C13 C15 1.501(4)
C13 C14 1.507(4)
C13 S1 1.751(3)
C13 H13 1.0000
C14 C15 1.492(4)
C14 H14A 0.9900
C14 H14B 0.9900
C15 H15A 0.9900
C15 H15B 0.9900
C16 C17 1.388(4)
C16 C21 1.421(4)
C17 C18 1.388(4)
C17 H17 0.9500
C18 C19 1.384(4)
C18 H18 0.9500
C19 O3 1.378(3)
C19 C20 1.389(4)
C20 C21 1.388(4)
C20 H20 0.9500
C21 C22 1.500(4)
C22 H22A 0.9800
C22 H22B 0.9800
C22 H22C 0.9800
C23 O3 1.428(3)
C23 H23A 0.9800
C23 H23B 0.9800
C23 H23C 0.9800
N1 S1 1.633(2)
N2 H2 0.8800
O1 S1 1.4349(19)
O2 S1 1.4384(18)
